data_4020700
loop_
_publ_author_name
'Birte Basler'
'Oliver Schuster'
'Thorsten Bach'

_publ_section_title
;
 Conformationally Constrained \b-Amino Acid Derivatives
 by Intramolecular [2 + 2]-Photocycloaddition of a Tetronic
 Acid Amide and Subsequent Lactone Ring Opening
;
_journal_name_full 'Journal of Organic Chemistry'
_journal_page_first 9798
_journal_page_last 9808
_journal_paper_doi 10.1021/jo0515226
_journal_volume 70
_journal_year 2005
_chemical_formula_sum 'C22.5 H25 Cl N2 O3'
_chemical_formula_weight 406.90
_space_group_IT_number 60
_symmetry_cell_setting orthorhombic
_symmetry_space_group_name_Hall '-P 2n 2ab'
_symmetry_space_group_name_H-M 'P b c n'
_cell_angle_alpha 90.00
_cell_angle_beta 90.00
_cell_angle_gamma 90.00
_cell_formula_units_Z 8
_cell_length_a 32.3497(6)
_cell_length_b 9.91170(10)
_cell_length_c 12.2514(2)
_cell_measurement_temperature 143(2)
_cell_volume 3928.30(10)
_diffrn_ambient_temperature 143(2)
_exptl_crystal_density_diffrn 1.376
_cod_original_formula_sum 'C22.50 H25 Cl N2 O3'
_cod_database_code 4020700

loop_
_symmetry_equiv_pos_as_xyz
'x, y, z'
'-x+1/2, -y+1/2, z+1/2'
'-x, y, -z+1/2'
'x+1/2, -y+1/2, -z'
'-x, -y, -z'
'x-1/2, y-1/2, -z-1/2'
'x, -y, z-1/2'
'-x-1/2, y-1/2, z'

loop_
_atom_site_label
_atom_site_type_symbol
_atom_site_fract_x
_atom_site_fract_y
_atom_site_fract_z
_atom_site_U_iso_or_equiv
_atom_site_adp_type
_atom_site_occupancy
_atom_site_symmetry_multiplicity
_atom_site_calc_flag
_atom_site_refinement_flags
_atom_site_disorder_assembly
_atom_site_disorder_group
C99 C 0.0000 0.1683(3) 0.2500 0.0374(6) Uani 1 2 d S . .
Cl99 Cl 0.018080(15) 0.06829(6) 0.14103(4) 0.04932(16) Uani 1 1 d . . .
O1 O -0.10046(3) 0.74832(11) 0.70271(9) 0.0277(3) Uani 1 1 d . . .
N2 N -0.15574(4) 0.65664(12) 0.61659(9) 0.0194(3) Uani 1 1 d . . .
C8 C -0.18376(4) 0.93852(14) 0.80931(12) 0.0201(3) Uani 1 1 d . . .
O2 O -0.20995(3) 1.01089(11) 0.85367(9) 0.0282(3) Uani 1 1 d . . .
N9 N -0.14527(4) 0.92326(13) 0.84765(10) 0.0225(3) Uani 1 1 d . . .
O3 O -0.21543(4) 0.65972(11) 0.87589(9) 0.0265(3) Uani 1 1 d . . .
C30 C -0.18343(5) 0.62590(15) 0.80235(12) 0.0209(3) Uani 1 1 d . . .
C10 C -0.12967(5) 0.99299(16) 0.94330(13) 0.0249(3) Uani 1 1 d . . .
C11 C -0.12466(5) 0.90268(15) 1.04235(12) 0.0229(3) Uani 1 1 d . . .
C12 C -0.08800(5) 0.90079(18) 1.10049(14) 0.0308(4) Uani 1 1 d . . .
C13 C -0.08360(6) 0.8218(2) 1.19296(14) 0.0363(4) Uani 1 1 d . . .
C14 C -0.11607(6) 0.74388(18) 1.22930(14) 0.0360(4) Uani 1 1 d . . .
C15 C -0.15300(6) 0.74547(18) 1.17205(15) 0.0359(4) Uani 1 1 d . . .
C16 C -0.15731(5) 0.82278(16) 1.07869(14) 0.0294(4) Uani 1 1 d . . .
C20 C -0.11491(4) 0.68052(15) 0.62622(12) 0.0210(3) Uani 1 1 d . . .
C21 C -0.08644(4) 0.62489(16) 0.54073(12) 0.0227(3) Uani 1 1 d . . .
C22 C -0.05521(5) 0.70848(18) 0.50194(14) 0.0297(4) Uani 1 1 d . . .
C23 C -0.02730(6) 0.6607(2) 0.42523(15) 0.0412(5) Uani 1 1 d . . .
C24 C -0.03026(6) 0.5296(2) 0.38807(15) 0.0484(5) Uani 1 1 d . . .
C25 C -0.06096(6) 0.4454(2) 0.42686(16) 0.0432(5) Uani 1 1 d . . .
C26 C -0.08896(5) 0.49235(18) 0.50341(14) 0.0308(4) Uani 1 1 d . . .
C1 C -0.18638(4) 0.70548(14) 0.69627(11) 0.0173(3) Uani 1 1 d . . .
C7 C -0.19232(5) 0.86317(14) 0.70439(12) 0.0199(3) Uani 1 1 d . . .
C6 C -0.23790(5) 0.84495(16) 0.67148(15) 0.0289(4) Uani 1 1 d . . .
C5 C -0.22861(4) 0.69840(15) 0.63685(12) 0.0212(3) Uani 1 1 d . . .
C4 C -0.21767(5) 0.67662(17) 0.51673(13) 0.0265(3) Uani 1 1 d . . .
C3 C -0.17716(5) 0.59897(17) 0.52016(13) 0.0258(3) Uani 1 1 d . . .
H99A H -0.0191(15) 0.227(5) 0.218(4) 0.031 Uiso 0.50 1 d P . .
H99B H 0.0281(15) 0.210(5) 0.268(4) 0.031 Uiso 0.50 1 d P . .
H00A H -0.1504(6) 1.0686(18) 0.9604(14) 0.031 Uiso 1 1 d . . .
H00B H -0.1029(6) 1.0360(18) 0.9239(15) 0.031 Uiso 1 1 d . . .
H006 H -0.0649(6) 0.9541(18) 1.0761(15) 0.031 Uiso 1 1 d . . .
H012 H -0.0588(6) 0.8218(18) 1.2284(15) 0.031 Uiso 1 1 d . . .
H021 H -0.1132(6) 0.6894(18) 1.2936(16) 0.031 Uiso 1 1 d . . .
H007 H -0.1768(6) 0.6916(18) 1.1945(15) 0.031 Uiso 1 1 d . . .
H016 H -0.1833(6) 0.8217(18) 1.0403(15) 0.031 Uiso 1 1 d . . .
H010 H -0.0531(6) 0.7998(19) 0.5284(15) 0.031 Uiso 1 1 d . . .
H022 H -0.0055(6) 0.7217(18) 0.4019(15) 0.031 Uiso 1 1 d . . .
H019 H -0.0095(6) 0.4926(19) 0.3364(15) 0.031 Uiso 1 1 d . . .
H020 H -0.0636(6) 0.3516(19) 0.4036(15) 0.031 Uiso 1 1 d . . .
H018 H -0.1103(6) 0.4309(18) 0.5334(15) 0.031 Uiso 1 1 d . . .
H1 H -0.1284(6) 0.875(2) 0.8100(16) 0.034(5) Uiso 1 1 d . . .
H14 H -0.2379(8) 0.613(3) 0.8577(19) 0.059(7) Uiso 1 1 d . . .
H10 H -0.1571(5) 0.6463(16) 0.8380(13) 0.021(4) Uiso 1 1 d . . .
H11 H -0.1862(5) 0.5260(17) 0.7852(13) 0.022(4) Uiso 1 1 d . . .
H2 H -0.1757(5) 0.9046(18) 0.6479(14) 0.024(4) Uiso 1 1 d . . .
H4 H -0.2559(6) 0.850(2) 0.7373(17) 0.042(5) Uiso 1 1 d . . .
H3 H -0.2486(6) 0.903(2) 0.6145(16) 0.038(5) Uiso 1 1 d . . .
H5 H -0.2480(5) 0.6310(17) 0.6633(13) 0.019(4) Uiso 1 1 d . . .
H6 H -0.2133(6) 0.759(2) 0.4821(16) 0.034(5) Uiso 1 1 d . . .
H7 H -0.2389(6) 0.6261(19) 0.4755(15) 0.033(5) Uiso 1 1 d . . .
H8 H -0.1824(5) 0.500(2) 0.5331(15) 0.030(4) Uiso 1 1 d . . .
H9 H -0.1598(6) 0.6114(18) 0.4515(15) 0.030(5) Uiso 1 1 d . . .

loop_
_atom_site_aniso_label
_atom_site_aniso_U_11
_atom_site_aniso_U_22
_atom_site_aniso_U_33
_atom_site_aniso_U_23
_atom_site_aniso_U_13
_atom_site_aniso_U_12
C99 0.0343(14) 0.0409(14) 0.0370(14) 0.000 -0.0041(11) 0.000
Cl99 0.0381(3) 0.0641(3) 0.0457(3) -0.0074(2) 0.0027(2) 0.0124(2)
O1 0.0204(5) 0.0351(6) 0.0277(6) -0.0111(5) -0.0012(4) -0.0008(5)
N2 0.0181(6) 0.0237(6) 0.0163(6) -0.0040(5) -0.0003(5) 0.0004(5)
C8 0.0214(7) 0.0168(7) 0.0219(7) 0.0013(6) 0.0011(6) -0.0013(6)
O2 0.0236(5) 0.0273(6) 0.0336(6) -0.0075(5) 0.0014(5) 0.0053(5)
N9 0.0193(6) 0.0260(7) 0.0223(6) -0.0071(5) -0.0012(5) 0.0017(5)
O3 0.0251(6) 0.0302(6) 0.0241(6) -0.0014(5) 0.0059(4) -0.0026(5)
C30 0.0218(7) 0.0202(7) 0.0208(7) 0.0020(6) 0.0012(6) 0.0006(6)
C10 0.0250(7) 0.0253(8) 0.0245(8) -0.0062(6) -0.0015(6) -0.0030(7)
C11 0.0229(7) 0.0230(7) 0.0229(7) -0.0077(6) 0.0013(6) 0.0003(6)
C12 0.0254(8) 0.0378(9) 0.0293(8) -0.0015(7) -0.0025(7) -0.0078(7)
C13 0.0315(9) 0.0475(10) 0.0299(9) -0.0003(8) -0.0079(7) -0.0023(8)
C14 0.0435(10) 0.0380(9) 0.0263(9) 0.0042(8) 0.0009(7) 0.0002(8)
C15 0.0305(9) 0.0371(9) 0.0401(10) 0.0040(8) 0.0059(8) -0.0051(7)
C16 0.0213(8) 0.0317(8) 0.0352(9) -0.0027(7) -0.0001(7) -0.0011(7)
C20 0.0197(7) 0.0226(7) 0.0209(7) 0.0005(6) -0.0007(6) 0.0004(6)
C21 0.0194(7) 0.0294(8) 0.0192(7) -0.0005(6) -0.0006(6) 0.0035(6)
C22 0.0236(8) 0.0354(9) 0.0300(8) 0.0050(7) -0.0004(6) 0.0018(7)
C23 0.0265(9) 0.0621(13) 0.0352(10) 0.0139(9) 0.0102(7) 0.0053(8)
C24 0.0421(11) 0.0753(15) 0.0279(9) -0.0042(10) 0.0119(8) 0.0214(10)
C25 0.0443(11) 0.0469(11) 0.0383(10) -0.0150(9) 0.0021(8) 0.0132(9)
C26 0.0301(8) 0.0319(8) 0.0303(8) -0.0048(7) 0.0015(7) 0.0027(7)
C1 0.0158(7) 0.0184(7) 0.0177(7) -0.0006(5) 0.0004(5) 0.0001(5)
C7 0.0213(7) 0.0179(7) 0.0206(7) 0.0012(6) -0.0019(6) -0.0002(6)
C6 0.0250(8) 0.0240(8) 0.0378(9) -0.0058(7) -0.0121(7) 0.0065(6)
C5 0.0171(7) 0.0196(7) 0.0268(8) -0.0007(6) -0.0046(6) -0.0009(6)
C4 0.0259(8) 0.0301(8) 0.0237(8) -0.0001(7) -0.0084(6) -0.0011(7)
C3 0.0238(8) 0.0334(9) 0.0202(8) -0.0069(7) -0.0033(6) -0.0025(7)

loop_
_geom_bond_atom_site_label_1
_geom_bond_atom_site_label_2
_geom_bond_distance
_geom_bond_site_symmetry_2
_geom_bond_publ_flag
C99 Cl99 1.7627(17) . ?
C99 Cl99 1.7627(17) 3 ?
C99 H99A 0.93(6) . ?
C99 H99B 1.02(6) . ?
O1 C20 1.2444(18) . ?
N2 C20 1.3468(19) . ?
N2 C1 1.4730(18) . ?
N2 C3 1.4842(18) . ?
C8 O2 1.2361(18) . ?
C8 N9 1.3393(19) . ?
C8 C7 1.512(2) . ?
N9 C10 1.4509(19) . ?
N9 H1 0.86(2) . ?
O3 C30 1.4125(18) . ?
O3 H14 0.89(3) . ?
C30 C1 1.5232(19) . ?
C30 H10 0.978(18) . ?
C30 H11 1.016(17) . ?
C10 C11 1.517(2) . ?
C10 H00A 1.027(18) . ?
C10 H00B 0.994(19) . ?
C11 C12 1.383(2) . ?
C11 C16 1.393(2) . ?
C12 C13 1.385(3) . ?
C12 H006 0.963(19) . ?
C13 C14 1.378(3) . ?
C13 H012 0.912(19) . ?
C14 C15 1.386(3) . ?
C14 H021 0.959(19) . ?
C15 C16 1.384(3) . ?
C15 H007 0.977(19) . ?
C16 H016 0.963(19) . ?
C20 C21 1.500(2) . ?
C21 C22 1.390(2) . ?
C21 C26 1.393(2) . ?
C22 C23 1.387(2) . ?
C22 H010 0.964(19) . ?
C23 C24 1.380(3) . ?
C23 H022 0.971(19) . ?
C24 C25 1.381(3) . ?
C24 H019 0.992(19) . ?
C25 C26 1.384(2) . ?
C25 H020 0.977(19) . ?
C26 H018 0.991(19) . ?
C1 C5 1.5496(19) . ?
C1 C7 1.5779(19) . ?
C7 C6 1.539(2) . ?
C7 H2 0.968(18) . ?
C6 C5 1.543(2) . ?
C6 H4 0.99(2) . ?
C6 H3 0.97(2) . ?
C5 C4 1.529(2) . ?
C5 H5 0.971(17) . ?
C4 C3 1.520(2) . ?
C4 H6 0.93(2) . ?
C4 H7 0.990(19) . ?
C3 H8 1.007(19) . ?
C3 H9 1.019(18) . ?
